data_2207021
loop_
_publ_author_name
'Qing-Yan Liu'
'Li Xu'

_publ_section_title
<i>catena</i>-Poly[[aqua(piperazin-1-ium-\k<i>N</i>^4^)copper(II)]-\m-5-sulfonatoisophthalato-\k<i>O</i>^1^:\k<i>O</i>^3^]
_journal_coeditor_code NG6189
_journal_issue 10
_journal_name_full 'Acta Crystallographica Section E'
_journal_page_first m1972
_journal_page_last m1974
_journal_paper_doi 10.1107/S1600536805028266
_journal_volume 61
_journal_year 2005
_chemical_formula_iupac '[Cu (C8 H3 O7 S) (C4 H11 N2) (H2 O)]'
_chemical_formula_moiety 'C12 H16 Cu N2 O8 S'
_chemical_formula_sum 'C12 H16 Cu N2 O8 S'
_chemical_formula_weight 411.87
_chemical_name_systematic
;
catena-Poly[[aqua(piperazin-1-ium-\kN^4^)copper(II)]-\m-5-
sulfonatoisophthalato-\kO^1^:\kO^3^]
;
_space_group_IT_number 14
_symmetry_cell_setting monoclinic
_symmetry_space_group_name_Hall '-P 2ybc'
_symmetry_space_group_name_H-M 'P 1 21/c 1'
_atom_sites_solution_hydrogens geom
_atom_sites_solution_primary direct
_atom_sites_solution_secondary difmap
_cell_angle_alpha 90.00
_cell_angle_beta 106.863(7)
_cell_angle_gamma 90.00
_cell_formula_units_Z 4
_cell_length_a 7.4257(12)
_cell_length_b 17.214(2)
_cell_length_c 12.028(2)
_cell_measurement_reflns_used 2385
_cell_measurement_temperature 293.15
_cell_measurement_theta_max 27.4835
_cell_measurement_theta_min 3.1005
_cell_volume 1471.4(4)
_computing_cell_refinement CrystalClear
_computing_data_collection 'CrystalClear (Rigaku, 2000)'
_computing_data_reduction CrystalClear
_computing_molecular_graphics 'SHELXTL (Sheldrick, 1997b)'
_computing_publication_material SHELXTL
_computing_structure_refinement 'SHELXL97 (Sheldrick, 1997a)'
_computing_structure_solution 'SHELXS97 (Sheldrick, 1997a)'
_diffrn_ambient_temperature 293.15
_diffrn_measured_fraction_theta_full 0.997
_diffrn_measured_fraction_theta_max 0.997
_diffrn_measurement_device_type 'Rigaku Mercury70 (2 \\times 2 bin mode)'
_diffrn_measurement_method \w
_diffrn_radiation_monochromator graphite
_diffrn_radiation_source 'fine-focus sealed tube'
_diffrn_radiation_type MoK\a
_diffrn_radiation_wavelength 0.71073
_diffrn_reflns_av_R_equivalents 0.0689
_diffrn_reflns_av_sigmaI/netI 0.0720
_diffrn_reflns_limit_h_max 8
_diffrn_reflns_limit_h_min -9
_diffrn_reflns_limit_k_max 14
_diffrn_reflns_limit_k_min -22
_diffrn_reflns_limit_l_max 15
_diffrn_reflns_limit_l_min -15
_diffrn_reflns_number 11319
_diffrn_reflns_theta_full 27.48
_diffrn_reflns_theta_max 27.48
_diffrn_reflns_theta_min 3.10
_diffrn_standards_interval_count 0
_diffrn_standards_number 0
_exptl_absorpt_coefficient_mu 1.674
_exptl_absorpt_correction_T_max 0.848
_exptl_absorpt_correction_T_min 0.788
_exptl_absorpt_correction_type multi-scan
_exptl_absorpt_process_details '(CrystalClear; Rigaku, 2000)'
_exptl_crystal_colour blue
_exptl_crystal_density_diffrn 1.859
_exptl_crystal_density_method 'not measured'
_exptl_crystal_description prism
_exptl_crystal_F_000 844
_exptl_crystal_size_max 0.18
_exptl_crystal_size_mid 0.12
_exptl_crystal_size_min 0.10
_refine_diff_density_max 0.511
_refine_diff_density_min -0.667
_refine_ls_extinction_method none
_refine_ls_goodness_of_fit_ref 1.002
_refine_ls_hydrogen_treatment mixed
_refine_ls_matrix_type full
_refine_ls_number_parameters 237
_refine_ls_number_reflns 3374
_refine_ls_number_restraints 5
_refine_ls_restrained_S_all 1.001
_refine_ls_R_factor_all 0.0948
_refine_ls_R_factor_gt 0.0653
_refine_ls_shift/su_max 0.000
_refine_ls_shift/su_mean 0.000
_refine_ls_structure_factor_coef Fsqd
_refine_ls_weighting_details 'calc w = 1/[\s^2^(Fo^2^)+(0.0382P)^2^+8.9617P] where P = (Fo^2^+2Fc^2^)/3'
_refine_ls_weighting_scheme calc
_refine_ls_wR_factor_gt 0.1315
_refine_ls_wR_factor_ref 0.1445
_reflns_number_gt 2493
_reflns_number_total 3374
_reflns_threshold_expression I>2\s(I)
_cod_data_source_file ng6189.cif
_cod_data_source_block I
_cod_original_sg_symbol_Hall -P2ybc
_cod_original_sg_symbol_H-M 'P 21/c'
_cod_database_code 2207021
_cod_database_fobs_code 2207021

loop_
_symmetry_equiv_pos_as_xyz
'x, y, z'
'-x, y+1/2, -z+1/2'
'-x, -y, -z'
'x, -y-1/2, z-1/2'

loop_
_atom_site_label
_atom_site_fract_x
_atom_site_fract_y
_atom_site_fract_z
_atom_site_U_iso_or_equiv
_atom_site_adp_type
_atom_site_calc_flag
_atom_site_refinement_flags
_atom_site_occupancy
_atom_site_type_symbol
Cu1 0.59406(10) 0.22835(4) 0.29368(5) 0.0242(2) Uani d . 1 Cu
O1 0.6099(6) 0.3378(2) 0.3369(3) 0.0282(9) Uani d . 1 O
O2 0.7936(6) 0.2976(2) 0.5056(3) 0.0341(10) Uani d . 1 O
O3 0.4577(5) 0.6231(2) 0.2756(3) 0.0267(9) Uani d . 1 O
O4 0.6204(6) 0.7053(2) 0.4074(3) 0.0357(10) Uani d . 1 O
O5 0.8912(6) 0.5068(3) 0.8484(3) 0.0346(10) Uani d . 1 O
O6 1.1800(5) 0.5114(3) 0.7996(3) 0.0349(10) Uani d . 1 O
O7 0.9962(6) 0.6293(2) 0.7930(3) 0.0377(10) Uani d . 1 O
O8 0.7992(6) 0.2436(2) 0.2220(4) 0.0324(9) Uani d D 1 O
H8A 0.850(8) 0.2908(16) 0.219(6) 0.042(19) Uiso d D 1 H
H8B 0.785(12) 0.221(4) 0.153(3) 0.08(3) Uiso d D 1 H
N1 0.4458(7) 0.1999(3) 0.4032(4) 0.0249(10) Uani d D 1 N
H1A 0.433(8) 0.240(2) 0.452(4) 0.032(17) Uiso d D 1 H
N2 0.2286(7) 0.0898(3) 0.4926(4) 0.0339(12) Uani d D 1 N
H2B 0.157(7) 0.073(4) 0.540(4) 0.040(18) Uiso d D 1 H
H2C 0.214(12) 0.050(3) 0.439(6) 0.09(3) Uiso d D 1 H
C1 0.7365(7) 0.4341(3) 0.4804(4) 0.0191(10) Uani d . 1 C
C2 0.6451(7) 0.4941(3) 0.4071(4) 0.0199(10) Uani d . 1 C
H2A 0.5696 0.4833 0.3323 0.024 Uiso calc R 1 H
C3 0.6691(7) 0.5702(3) 0.4482(4) 0.0195(10) Uani d . 1 C
C4 0.7807(7) 0.5862(3) 0.5598(4) 0.0207(11) Uani d . 1 C
H4A 0.7968 0.6372 0.5862 0.025 Uiso calc R 1 H
C5 0.8681(7) 0.5263(3) 0.6320(4) 0.0199(11) Uani d . 1 C
C6 0.8481(7) 0.4500(3) 0.5922(4) 0.0211(11) Uani d . 1 C
H6A 0.9091 0.4099 0.6403 0.025 Uiso calc R 1 H
C7 0.7155(7) 0.3504(3) 0.4397(4) 0.0206(11) Uani d . 1 C
C8 0.5771(7) 0.6383(3) 0.3733(4) 0.0203(10) Uani d . 1 C
C9 0.5327(8) 0.1304(3) 0.4724(5) 0.0304(13) Uani d . 1 C
H9A 0.6619 0.1424 0.5153 0.036 Uiso calc R 1 H
H9B 0.5349 0.0879 0.4199 0.036 Uiso calc R 1 H
C10 0.4278(8) 0.1049(4) 0.5568(5) 0.0322(13) Uani d . 1 C
H10A 0.4847 0.0581 0.5968 0.039 Uiso calc R 1 H
H10B 0.4352 0.1451 0.6145 0.039 Uiso calc R 1 H
C11 0.1353(9) 0.1612(4) 0.4294(5) 0.0347(14) Uani d . 1 C
H11A 0.1373 0.2026 0.4844 0.042 Uiso calc R 1 H
H11B 0.0052 0.1500 0.3877 0.042 Uiso calc R 1 H
C12 0.2413(8) 0.1859(3) 0.3449(5) 0.0302(13) Uani d . 1 C
H12A 0.2285 0.1458 0.2864 0.036 Uiso calc R 1 H
H12B 0.1852 0.2331 0.3059 0.036 Uiso calc R 1 H
S1 0.99452(19) 0.54539(8) 0.77891(11) 0.0235(3) Uani d . 1 S

loop_
_atom_site_aniso_label
_atom_site_aniso_U_11
_atom_site_aniso_U_22
_atom_site_aniso_U_33
_atom_site_aniso_U_12
_atom_site_aniso_U_13
_atom_site_aniso_U_23
Cu1 0.0316(4) 0.0180(3) 0.0204(3) -0.0030(3) 0.0032(3) -0.0032(3)
O1 0.044(2) 0.0171(19) 0.0196(17) -0.0015(17) 0.0028(17) -0.0039(15)
O2 0.048(3) 0.0156(19) 0.030(2) 0.0021(18) -0.0013(19) 0.0020(17)
O3 0.037(2) 0.023(2) 0.0157(17) 0.0010(17) 0.0005(16) -0.0004(15)
O4 0.051(3) 0.016(2) 0.033(2) 0.0036(18) 0.0009(19) -0.0007(17)
O5 0.042(2) 0.038(2) 0.027(2) -0.003(2) 0.0139(18) -0.0062(19)
O6 0.026(2) 0.052(3) 0.0220(19) 0.0034(19) -0.0002(16) 0.0034(19)
O7 0.051(3) 0.022(2) 0.031(2) -0.0065(19) -0.0019(19) -0.0093(18)
O8 0.037(2) 0.029(2) 0.031(2) -0.0095(18) 0.0100(18) -0.0088(19)
N1 0.031(3) 0.016(2) 0.025(2) -0.0024(19) 0.0033(19) -0.0018(19)
N2 0.042(3) 0.036(3) 0.023(2) -0.014(2) 0.008(2) -0.002(2)
C1 0.023(3) 0.015(2) 0.019(2) 0.001(2) 0.006(2) 0.005(2)
C2 0.028(3) 0.017(2) 0.017(2) 0.002(2) 0.009(2) 0.000(2)
C3 0.023(3) 0.017(3) 0.018(2) 0.002(2) 0.007(2) 0.004(2)
C4 0.027(3) 0.014(2) 0.021(2) 0.001(2) 0.007(2) -0.001(2)
C5 0.024(3) 0.017(3) 0.018(2) -0.002(2) 0.006(2) 0.001(2)
C6 0.027(3) 0.018(3) 0.016(2) 0.002(2) 0.004(2) 0.003(2)
C7 0.030(3) 0.018(3) 0.016(2) -0.002(2) 0.009(2) -0.003(2)
C8 0.023(3) 0.020(3) 0.020(2) 0.004(2) 0.009(2) 0.004(2)
C9 0.032(3) 0.027(3) 0.028(3) 0.000(2) 0.002(2) 0.006(2)
C10 0.043(4) 0.026(3) 0.022(3) -0.007(3) 0.001(2) 0.003(2)
C11 0.035(3) 0.034(3) 0.034(3) -0.002(3) 0.009(3) 0.001(3)
C12 0.030(3) 0.029(3) 0.028(3) -0.002(2) 0.002(2) 0.003(3)
S1 0.0287(7) 0.0217(7) 0.0168(6) -0.0007(5) 0.0014(5) -0.0023(5)

loop_
_atom_type_symbol
_atom_type_description
_atom_type_scat_dispersion_real
_atom_type_scat_dispersion_imag
_atom_type_scat_source
C C 0.0033 0.0016 'International Tables Vol C Tables 4.2.6.8 and 6.1.1.4'
H H 0.0000 0.0000 'International Tables Vol C Tables 4.2.6.8 and 6.1.1.4'
N N 0.0061 0.0033 'International Tables Vol C Tables 4.2.6.8 and 6.1.1.4'
O O 0.0106 0.0060 'International Tables Vol C Tables 4.2.6.8 and 6.1.1.4'
S S 0.1246 0.1234 'International Tables Vol C Tables 4.2.6.8 and 6.1.1.4'
Cu Cu 0.3201 1.2651 'International Tables Vol C Tables 4.2.6.8 and 6.1.1.4'

loop_
_geom_angle_atom_site_label_1
_geom_angle_atom_site_label_2
_geom_angle_atom_site_label_3
_geom_angle_site_symmetry_1
_geom_angle_site_symmetry_3
_geom_angle
_geom_angle_publ_flag
O1 Cu1 O8 . . 89.63(17) yes
O1 Cu1 O3 . 2_645 169.70(15) ?
O8 Cu1 O3 . 2_645 91.04(17) yes
O1 Cu1 N1 . . 93.61(17) yes
O8 Cu1 N1 . . 163.55(18) yes
O3 Cu1 N1 2_645 . 88.65(17) yes
C7 O1 Cu1 . . 113.3(3) ?
C8 O3 Cu1 . 2_655 101.3(3) ?
Cu1 O8 H8A . . 122(4) ?
Cu1 O8 H8B . . 117(5) ?
H8A O8 H8B . . 107(7) ?
C9 N1 C12 . . 110.4(4) ?
C9 N1 Cu1 . . 109.3(3) ?
C12 N1 Cu1 . . 114.0(3) ?
C9 N1 H1A . . 111(4) ?
C12 N1 H1A . . 98(4) ?
Cu1 N1 H1A . . 114(4) ?
C10 N2 C11 . . 111.4(5) ?
C10 N2 H2B . . 113(4) ?
C11 N2 H2B . . 107(4) ?
C10 N2 H2C . . 113(6) ?
C11 N2 H2C . . 108(6) ?
H2B N2 H2C . . 103(7) ?
C6 C1 C2 . . 120.6(5) ?
C6 C1 C7 . . 118.5(4) ?
C2 C1 C7 . . 120.9(4) ?
C3 C2 C1 . . 118.8(5) ?
C3 C2 H2A . . 120.6 ?
C1 C2 H2A . . 120.6 ?
C4 C3 C2 . . 120.6(5) ?
C4 C3 C8 . . 117.5(5) ?
C2 C3 C8 . . 121.9(4) ?
C5 C4 C3 . . 120.0(5) ?
C5 C4 H4A . . 120.0 ?
C3 C4 H4A . . 120.0 ?
C4 C5 C6 . . 120.3(5) ?
C4 C5 S1 . . 120.3(4) ?
C6 C5 S1 . . 119.4(4) ?
C1 C6 C5 . . 119.6(5) ?
C1 C6 H6A . . 120.2 ?
C5 C6 H6A . . 120.2 ?
O2 C7 O1 . . 122.6(5) ?
O2 C7 C1 . . 120.6(4) ?
O1 C7 C1 . . 116.8(4) ?
O4 C8 O3 . . 122.8(5) ?
O4 C8 C3 . . 119.8(5) ?
O3 C8 C3 . . 117.4(5) ?
N1 C9 C10 . . 112.5(5) ?
N1 C9 H9A . . 109.1 ?
C10 C9 H9A . . 109.1 ?
N1 C9 H9B . . 109.1 ?
C10 C9 H9B . . 109.1 ?
H9A C9 H9B . . 107.8 ?
N2 C10 C9 . . 109.4(4) ?
N2 C10 H10A . . 109.8 ?
C9 C10 H10A . . 109.8 ?
N2 C10 H10B . . 109.8 ?
C9 C10 H10B . . 109.8 ?
H10A C10 H10B . . 108.2 ?
N2 C11 C12 . . 108.4(5) ?
N2 C11 H11A . . 110.0 ?
C12 C11 H11A . . 110.0 ?
N2 C11 H11B . . 110.0 ?
C12 C11 H11B . . 110.0 ?
H11A C11 H11B . . 108.4 ?
N1 C12 C11 . . 112.7(5) ?
N1 C12 H12A . . 109.1 ?
C11 C12 H12A . . 109.1 ?
N1 C12 H12B . . 109.1 ?
C11 C12 H12B . . 109.1 ?
H12A C12 H12B . . 107.8 ?
O5 S1 O6 . . 110.6(3) ?
O5 S1 O7 . . 112.1(3) ?
O6 S1 O7 . . 113.9(3) ?
O5 S1 C5 . . 105.9(2) ?
O6 S1 C5 . . 107.3(2) ?
O7 S1 C5 . . 106.5(2) ?

loop_
_geom_bond_atom_site_label_1
_geom_bond_atom_site_label_2
_geom_bond_site_symmetry_2
_geom_bond_distance
_geom_bond_publ_flag
Cu1 O1 . 1.949(4) yes
Cu1 O8 . 1.974(4) yes
Cu1 O3 2_645 1.986(4) yes
Cu1 N1 . 2.007(5) yes
O1 C7 . 1.276(6) ?
O2 C7 . 1.234(6) ?
O3 C8 . 1.277(6) ?
O3 Cu1 2_655 1.986(4) ?
O4 C8 . 1.234(6) ?
O5 S1 . 1.449(4) yes
O6 S1 . 1.450(4) yes
O7 S1 . 1.453(4) yes
O8 H8A . 0.90(4) ?
O8 H8B . 0.90(5) ?
N1 C9 . 1.493(7) ?
N1 C12 . 1.496(7) ?
N1 H1A . 0.93(4) ?
N2 C10 . 1.480(8) ?
N2 C11 . 1.504(8) ?
N2 H2B . 0.93(5) ?
N2 H2C . 0.93(6) ?
C1 C6 . 1.387(7) ?
C1 C2 . 1.399(7) ?
C1 C7 . 1.515(7) ?
C2 C3 . 1.393(7) ?
C2 H2A . 0.9300 ?
C3 C4 . 1.386(7) ?
C3 C8 . 1.515(7) ?
C4 C5 . 1.382(7) ?
C4 H4A . 0.9300 ?
C5 C6 . 1.391(7) ?
C5 S1 . 1.774(5) ?
C6 H6A . 0.9300 ?
C9 C10 . 1.513(8) ?
C9 H9A . 0.9700 ?
C9 H9B . 0.9700 ?
C10 H10A . 0.9700 ?
C10 H10B . 0.9700 ?
C11 C12 . 1.516(8) ?
C11 H11A . 0.9700 ?
C11 H11B . 0.9700 ?
C12 H12A . 0.9700 ?
C12 H12B . 0.9700 ?

loop_
_geom_hbond_atom_site_label_D
_geom_hbond_atom_site_label_H
_geom_hbond_atom_site_label_A
_geom_hbond_site_symmetry_A
_geom_hbond_distance_DH
_geom_hbond_distance_HA
_geom_hbond_distance_DA
_geom_hbond_angle_DHA
_geom_hbond_publ_flag
O8 H8A O7 3_766 0.90(4) 1.82(5) 2.700(6) 165(6) yes
O8 H8B O2 4_565 0.90(5) 1.82(3) 2.687(6) 162(8) yes
N1 H1A O4 3_666 0.93(4) 2.07(5) 2.958(6) 159(5) yes
N2 H2B O5 2_646 0.93(5) 1.88(3) 2.735(6) 153(6) yes
N2 H2C O6 4_465 0.93(6) 1.94(7) 2.842(7) 165(8) yes

loop_
_geom_torsion_atom_site_label_1
_geom_torsion_atom_site_label_2
_geom_torsion_atom_site_label_3
_geom_torsion_atom_site_label_4
_geom_torsion_site_symmetry_1
_geom_torsion
O8 Cu1 O1 C7 . -94.2(4)
O3 Cu1 O1 C7 2_645 172.0(8)
N1 Cu1 O1 C7 . 69.6(4)
O1 Cu1 N1 C9 . -131.3(3)
O8 Cu1 N1 C9 . -30.3(8)
O3 Cu1 N1 C9 2_645 58.7(3)
O1 Cu1 N1 C12 . 104.6(4)
O8 Cu1 N1 C12 . -154.4(6)
O3 Cu1 N1 C12 2_645 -65.4(4)
C6 C1 C2 C3 . 0.5(8)
C7 C1 C2 C3 . -179.8(5)
C1 C2 C3 C4 . -0.4(8)
C1 C2 C3 C8 . 179.1(5)
C2 C3 C4 C5 . -0.6(8)
C8 C3 C4 C5 . 179.9(5)
C3 C4 C5 C6 . 1.5(8)
C3 C4 C5 S1 . -174.6(4)
C2 C1 C6 C5 . 0.4(8)
C7 C1 C6 C5 . -179.3(5)
C4 C5 C6 C1 . -1.4(8)
S1 C5 C6 C1 . 174.7(4)
Cu1 O1 C7 O2 . -2.4(7)
Cu1 O1 C7 C1 . 179.7(3)
C6 C1 C7 O2 . 1.1(8)
C2 C1 C7 O2 . -178.6(5)
C6 C1 C7 O1 . 179.1(5)
C2 C1 C7 O1 . -0.7(7)
Cu1 O3 C8 O4 2_655 5.8(6)
Cu1 O3 C8 C3 2_655 -173.3(4)
C4 C3 C8 O4 . 8.6(7)
C2 C3 C8 O4 . -170.9(5)
C4 C3 C8 O3 . -172.2(5)
C2 C3 C8 O3 . 8.3(7)
C12 N1 C9 C10 . -53.4(6)
Cu1 N1 C9 C10 . -179.6(4)
C11 N2 C10 C9 . -59.5(6)
N1 C9 C10 N2 . 56.3(6)
C10 N2 C11 C12 . 59.4(6)
C9 N1 C12 C11 . 54.0(6)
Cu1 N1 C12 C11 . 177.5(4)
N2 C11 C12 N1 . -56.5(6)
C4 C5 S1 O5 . 113.8(4)
C6 C5 S1 O5 . -62.3(5)
C4 C5 S1 O6 . -128.0(4)
C6 C5 S1 O6 . 55.9(5)
C4 C5 S1 O7 . -5.7(5)
C6 C5 S1 O7 . 178.2(4)
